data_7054050
loop_
_publ_author_name
'Schlamp, Stephan'
'Dankhoff, Katja'
'Weber, Birgit'

_publ_section_title
;
 Amphiphilic iron(ii) complexes with short alkyl chains -- crystal packing
 and spin transition properties
;
_journal_issue 5
_journal_name_full 'New Journal of Chemistry'
_journal_page_first 1965
_journal_paper_doi 10.1039/c3nj00991b
_journal_volume 38
_journal_year 2014
_chemical_formula_moiety 'C41 H60 Fe N4 O8'
_chemical_formula_sum 'C41 H60 Fe N4 O8'
_chemical_formula_weight 792.78
_chemical_name_common '[Fe12i(C8)(dmap)]'
_chemical_name_systematic
; 
 ? 
;
_space_group_IT_number 14
_symmetry_cell_setting monoclinic
_symmetry_space_group_name_Hall '-P 2ybc'
_symmetry_space_group_name_H-M 'P 1 21/c 1'
_atom_sites_solution_hydrogens geom
_atom_sites_solution_primary direct
_atom_sites_solution_secondary difmap
_audit_creation_method SHELXL-97
_cell_angle_alpha 90.00
_cell_angle_beta 98.224(3)
_cell_angle_gamma 90.00
_cell_formula_units_Z 4
_cell_length_a 19.8161(9)
_cell_length_b 8.2415(4)
_cell_length_c 25.5905(11)
_cell_measurement_reflns_used 38465
_cell_measurement_temperature 133(2)
_cell_measurement_theta_max 23.29
_cell_measurement_theta_min 1.04
_cell_volume 4136.3(3)
_computing_cell_refinement X-AREA-STOE
_computing_data_collection X-AREA-STOE
_computing_data_reduction X-AREA-STOE
_computing_molecular_graphics ORTEP
_computing_publication_material PLATON
_computing_structure_refinement 'SHELXL-97 (Sheldrick, 1997)'
_computing_structure_solution 'SHELXS-97 (Sheldrick, 1990)'
_diffrn_ambient_temperature 133(2)
_diffrn_measured_fraction_theta_full 0.993
_diffrn_measured_fraction_theta_max 0.993
_diffrn_measurement_device_type STOE-IPDSII
_diffrn_measurement_method Omega-Scan
_diffrn_radiation_monochromator graphite
_diffrn_radiation_source 'fine-focus sealed tube'
_diffrn_radiation_type MoK\a
_diffrn_radiation_wavelength 0.71069
_diffrn_reflns_av_R_equivalents 0.0000
_diffrn_reflns_av_sigmaI/netI 0.0635
_diffrn_reflns_limit_h_max 21
_diffrn_reflns_limit_h_min -21
_diffrn_reflns_limit_k_max 8
_diffrn_reflns_limit_k_min -8
_diffrn_reflns_limit_l_max 27
_diffrn_reflns_limit_l_min -7
_diffrn_reflns_number 5508
_diffrn_reflns_theta_full 23.29
_diffrn_reflns_theta_max 23.29
_diffrn_reflns_theta_min 1.04
_exptl_absorpt_coefficient_mu 0.419
_exptl_absorpt_correction_type none
_exptl_crystal_colour brown
_exptl_crystal_density_diffrn 1.273
_exptl_crystal_density_method 'not measured'
_exptl_crystal_description block
_exptl_crystal_F_000 1696
_exptl_crystal_size_max 0.34
_exptl_crystal_size_mid 0.26
_exptl_crystal_size_min 0.20
_refine_diff_density_max 0.596
_refine_diff_density_min -0.628
_refine_diff_density_rms 0.111
_refine_ls_extinction_method none
_refine_ls_goodness_of_fit_ref 1.125
_refine_ls_hydrogen_treatment constr
_refine_ls_matrix_type full
_refine_ls_number_parameters 494
_refine_ls_number_reflns 5508
_refine_ls_number_restraints 0
_refine_ls_restrained_S_all 1.125
_refine_ls_R_factor_all 0.1147
_refine_ls_R_factor_gt 0.1008
_refine_ls_shift/su_max 0.000
_refine_ls_shift/su_mean 0.000
_refine_ls_structure_factor_coef Fsqd
_refine_ls_weighting_details 'calc w=1/[\s^2^(Fo^2^)+(0.0347P)^2^+32.6890P] where P=(Fo^2^+2Fc^2^)/3'
_refine_ls_weighting_scheme calc
_refine_ls_wR_factor_gt 0.2535
_refine_ls_wR_factor_ref 0.2606
_reflns_number_gt 4397
_reflns_number_total 5508
_reflns_threshold_expression >2sigma(I)
_cod_data_source_file c3nj00991b.txt
_cod_data_source_block w027
_cod_original_sg_symbol_H-M 'P 21/c'
_cod_database_code 7054050

loop_
_symmetry_equiv_pos_as_xyz
'x, y, z'
'-x, y+1/2, -z+1/2'
'-x, -y, -z'
'x, -y-1/2, z-1/2'

loop_
_atom_site_label
_atom_site_type_symbol
_atom_site_fract_x
_atom_site_fract_y
_atom_site_fract_z
_atom_site_U_iso_or_equiv
_atom_site_adp_type
_atom_site_occupancy
_atom_site_symmetry_multiplicity
_atom_site_calc_flag
_atom_site_refinement_flags
Fe1 Fe 0.25273(7) 1.0063(2) 0.19012(6) 0.0443(4) Uani 1 1 d .
O101 O 0.3255(4) 1.1206(9) 0.1586(3) 0.0489(18) Uani 1 1 d .
O102 O 0.1710(4) 1.1140(10) 0.1506(3) 0.053(2) Uani 1 1 d .
O103 O -0.0076(4) 0.9867(11) 0.2452(3) 0.062(2) Uani 1 1 d .
O104 O 0.5173(4) 1.1164(10) 0.2897(3) 0.061(2) Uani 1 1 d .
O105 O 0.3434(3) 0.7303(9) 0.4330(3) 0.0450(18) Uani 1 1 d .
O106 O 0.2129(3) 0.6934(9) 0.4223(2) 0.0445(17) Uani 1 1 d .
O107 O -0.0284(4) 1.1754(10) 0.1836(3) 0.057(2) Uani 1 1 d .
O108 O 0.5348(4) 1.1909(11) 0.2087(3) 0.065(2) Uani 1 1 d .
N101 N 0.3252(4) 0.9754(10) 0.2560(3) 0.040(2) Uani 1 1 d .
N102 N 0.1902(4) 0.9468(10) 0.2455(3) 0.040(2) Uani 1 1 d .
N103 N 0.2537(4) 0.8006(11) 0.1400(3) 0.047(2) Uani 1 1 d .
N104 N 0.2529(5) 0.4147(11) 0.0331(3) 0.053(2) Uani 1 1 d .
C101 C 0.3889(6) 1.1511(13) 0.1734(4) 0.046(3) Uani 1 1 d .
C102 C 0.4219(5) 1.1065(12) 0.2234(4) 0.043(3) Uani 1 1 d .
C103 C 0.3885(5) 1.0258(12) 0.2614(4) 0.041(2) Uani 1 1 d .
H103 H 0.4151 1.0059 0.2946 0.050 Uiso 1 1 calc R
C104 C 0.2991(5) 0.9002(12) 0.2983(4) 0.039(2) Uani 1 1 d .
C105 C 0.3390(5) 0.8461(12) 0.3450(4) 0.040(2) Uani 1 1 d .
H105 H 0.3872 0.8557 0.3486 0.047 Uiso 1 1 calc R
C106 C 0.3091(5) 0.7795(12) 0.3855(4) 0.036(2) Uani 1 1 d .
C107 C 0.2380(5) 0.7593(13) 0.3794(4) 0.045(3) Uani 1 1 d .
C108 C 0.1978(5) 0.8058(12) 0.3332(4) 0.040(2) Uani 1 1 d .
H108 H 0.1500 0.7875 0.3287 0.048 Uiso 1 1 calc R
C109 C 0.2281(5) 0.8807(12) 0.2930(4) 0.038(2) Uani 1 1 d .
C110 C 0.1259(5) 0.9805(13) 0.2438(4) 0.041(2) Uani 1 1 d .
H110 H 0.1050 0.9489 0.2733 0.050 Uiso 1 1 calc R
C111 C 0.0833(5) 1.0615(12) 0.2012(4) 0.043(3) Uani 1 1 d .
C112 C 0.1093(5) 1.1248(13) 0.1576(4) 0.049(3) Uani 1 1 d .
C113 C 0.0119(6) 1.0832(15) 0.2084(4) 0.054(3) Uani 1 1 d .
C114 C -0.0771(5) 1.004(2) 0.2539(5) 0.077(4) Uani 1 1 d .
H11A H -0.0867 0.9265 0.2810 0.115 Uiso 1 1 calc R
H11B H -0.1075 0.9817 0.2209 0.115 Uiso 1 1 calc R
H11C H -0.0848 1.1145 0.2656 0.115 Uiso 1 1 calc R
C115 C 0.0636(6) 1.2114(17) 0.1140(4) 0.064(3) Uani 1 1 d .
H11D H 0.0908 1.2484 0.0871 0.096 Uiso 1 1 calc R
H11E H 0.0424 1.3051 0.1287 0.096 Uiso 1 1 calc R
H11F H 0.0281 1.1369 0.0978 0.096 Uiso 1 1 calc R
C116 C 0.4233(6) 1.2412(15) 0.1326(4) 0.060(3) Uani 1 1 d .
H11G H 0.3886 1.2790 0.1040 0.090 Uiso 1 1 calc R
H11H H 0.4550 1.1682 0.1182 0.090 Uiso 1 1 calc R
H11I H 0.4484 1.3345 0.1493 0.090 Uiso 1 1 calc R
C117 C 0.4960(6) 1.1412(14) 0.2370(5) 0.053(3) Uani 1 1 d .
C118 C 0.5900(6) 1.1456(18) 0.3060(5) 0.074(4) Uani 1 1 d .
H11J H 0.6019 1.1191 0.3436 0.111 Uiso 1 1 calc R
H11K H 0.6002 1.2601 0.3004 0.111 Uiso 1 1 calc R
H11L H 0.6165 1.0773 0.2851 0.111 Uiso 1 1 calc R
C119 C 0.2735(5) 0.8168(13) 0.0927(4) 0.044(3) Uani 1 1 d .
H119 H 0.2890 0.9209 0.0838 0.052 Uiso 1 1 calc R
C120 C 0.2733(5) 0.6966(14) 0.0560(5) 0.050(3) Uani 1 1 d .
H120 H 0.2868 0.7196 0.0226 0.060 Uiso 1 1 calc R
C121 C 0.2526(5) 0.5359(13) 0.0678(4) 0.047(3) Uani 1 1 d .
C122 C 0.2329(6) 0.5197(14) 0.1186(4) 0.052(3) Uani 1 1 d .
H122 H 0.2190 0.4166 0.1298 0.063 Uiso 1 1 calc R
C123 C 0.2334(5) 0.6504(14) 0.1516(4) 0.047(3) Uani 1 1 d .
H123 H 0.2186 0.6343 0.1849 0.057 Uiso 1 1 calc R
C124 C 0.2757(7) 0.4400(15) -0.0177(4) 0.065(3) Uani 1 1 d .
H12A H 0.2791 0.3351 -0.0352 0.098 Uiso 1 1 calc R
H12B H 0.3205 0.4926 -0.0125 0.098 Uiso 1 1 calc R
H12C H 0.2430 0.5092 -0.0398 0.098 Uiso 1 1 calc R
C125 C 0.2292(8) 0.2545(15) 0.0437(5) 0.073(4) Uani 1 1 d .
H12D H 0.2309 0.1852 0.0128 0.110 Uiso 1 1 calc R
H12E H 0.1822 0.2608 0.0513 0.110 Uiso 1 1 calc R
H12F H 0.2585 0.2085 0.0742 0.110 Uiso 1 1 calc R
C126 C 0.4144(5) 0.7651(14) 0.4436(4) 0.045(3) Uani 1 1 d .
H12G H 0.4229 0.8816 0.4376 0.054 Uiso 1 1 calc R
H12H H 0.4399 0.7000 0.4204 0.054 Uiso 1 1 calc R
C127 C 0.4365(6) 0.7207(15) 0.5014(4) 0.054(3) Uani 1 1 d .
H12I H 0.4236 0.6068 0.5072 0.064 Uiso 1 1 calc R
H12J H 0.4123 0.7909 0.5240 0.064 Uiso 1 1 calc R
C128 C 0.5138(5) 0.7404(14) 0.5176(4) 0.050(3) Uani 1 1 d .
H12K H 0.5383 0.6726 0.4945 0.060 Uiso 1 1 calc R
H12L H 0.5267 0.8550 0.5130 0.060 Uiso 1 1 calc R
C129 C 0.5349(5) 0.6902(14) 0.5751(4) 0.049(3) Uani 1 1 d .
H12M H 0.5194 0.5776 0.5797 0.058 Uiso 1 1 calc R
H12N H 0.5113 0.7612 0.5979 0.058 Uiso 1 1 calc R
C130 C 0.6117(5) 0.6991(14) 0.5937(4) 0.046(3) Uani 1 1 d .
H13A H 0.6356 0.6352 0.5692 0.056 Uiso 1 1 calc R
H13B H 0.6267 0.8134 0.5919 0.056 Uiso 1 1 calc R
C131 C 0.6329(5) 0.6368(15) 0.6492(4) 0.050(3) Uani 1 1 d .
H13C H 0.6210 0.5203 0.6504 0.060 Uiso 1 1 calc R
H13D H 0.6065 0.6951 0.6734 0.060 Uiso 1 1 calc R
C32A C 0.7086(5) 0.6571(15) 0.6690(4) 0.052(3) Uani 1 1 d .
H32A H 0.7350 0.5981 0.6450 0.063 Uiso 1 1 calc R
H32B H 0.7205 0.7735 0.6677 0.063 Uiso 1 1 calc R
C33A C 0.7292(6) 0.5952(15) 0.7249(4) 0.060(3) Uani 1 1 d .
H33A H 0.7784 0.6096 0.7351 0.090 Uiso 1 1 calc R
H33B H 0.7178 0.4797 0.7266 0.090 Uiso 1 1 calc R
H33C H 0.7047 0.6562 0.7492 0.090 Uiso 1 1 calc R
C134 C 0.1429(6) 0.6462(16) 0.4145(4) 0.054(3) Uani 1 1 d .
H13J H 0.1363 0.5512 0.3906 0.065 Uiso 1 1 calc R
H13K H 0.1143 0.7363 0.3982 0.065 Uiso 1 1 calc R
C135 C 0.1224(6) 0.6034(15) 0.4679(4) 0.056(3) Uani 1 1 d .
H13L H 0.0870 0.5179 0.4629 0.067 Uiso 1 1 calc R
H13M H 0.1625 0.5585 0.4908 0.067 Uiso 1 1 calc R
C136 C 0.0955(6) 0.7455(16) 0.4953(4) 0.061(3) Uani 1 1 d .
H13N H 0.0574 0.7956 0.4715 0.073 Uiso 1 1 calc R
H13O H 0.1320 0.8278 0.5029 0.073 Uiso 1 1 calc R
C137 C 0.0706(6) 0.6961(19) 0.5466(5) 0.071(4) Uani 1 1 d .
H13P H 0.0448 0.5933 0.5408 0.085 Uiso 1 1 calc R
H13Q H 0.1106 0.6758 0.5737 0.085 Uiso 1 1 calc R
C138 C 0.0256(10) 0.823(2) 0.5672(6) 0.117(7) Uani 1 1 d .
H13R H -0.0142 0.8443 0.5400 0.140 Uiso 1 1 calc R
H13S H 0.0516 0.9253 0.5735 0.140 Uiso 1 1 calc R
C139 C 0.0001(13) 0.771(3) 0.6184(8) 0.164(11) Uani 1 1 d .
H13T H -0.0105 0.6536 0.6161 0.197 Uiso 1 1 calc R
H13U H 0.0377 0.7862 0.6480 0.197 Uiso 1 1 calc R
C140 C -0.0576(13) 0.854(5) 0.6307(15) 0.237(18) Uani 1 1 d .
H14A H -0.0608 0.8285 0.6681 0.285 Uiso 1 1 calc R
H14B H -0.0469 0.9708 0.6293 0.285 Uiso 1 1 calc R
C141 C -0.1170(11) 0.836(3) 0.6058(10) 0.166(11) Uani 1 1 d .
H1 H -0.1168 0.8623 0.5684 0.250 Uiso 1 1 calc R
H2 H -0.1484 0.9097 0.6205 0.250 Uiso 1 1 calc R
H14C H -0.1319 0.7240 0.6091 0.250 Uiso 1 1 calc R

loop_
_atom_site_aniso_label
_atom_site_aniso_U_11
_atom_site_aniso_U_22
_atom_site_aniso_U_33
_atom_site_aniso_U_23
_atom_site_aniso_U_13
_atom_site_aniso_U_12
Fe1 0.0400(8) 0.0554(9) 0.0364(8) 0.0024(8) 0.0018(6) -0.0009(8)
O101 0.046(5) 0.064(5) 0.036(4) 0.001(4) 0.002(3) -0.007(4)
O102 0.042(5) 0.074(5) 0.042(4) 0.011(4) 0.003(3) 0.008(4)
O103 0.035(4) 0.079(6) 0.074(5) 0.021(5) 0.012(4) 0.009(4)
O104 0.044(4) 0.069(5) 0.067(5) 0.014(4) 0.001(4) -0.013(4)
O105 0.040(4) 0.057(5) 0.037(4) 0.003(3) -0.001(3) -0.002(3)
O106 0.039(4) 0.058(5) 0.034(4) 0.008(3) 0.001(3) -0.002(4)
O107 0.051(5) 0.059(5) 0.059(5) 0.009(4) -0.003(4) 0.007(4)
O108 0.050(5) 0.082(6) 0.068(5) 0.012(5) 0.022(4) -0.012(4)
N101 0.037(5) 0.043(5) 0.040(5) -0.006(4) 0.004(4) -0.002(4)
N102 0.037(5) 0.045(5) 0.036(5) 0.001(4) 0.005(4) 0.007(4)
N103 0.044(5) 0.056(6) 0.041(5) 0.005(4) 0.003(4) 0.000(4)
N104 0.065(6) 0.046(6) 0.048(5) -0.002(5) 0.011(5) -0.005(5)
C101 0.057(7) 0.042(6) 0.042(6) -0.003(5) 0.019(5) -0.003(5)
C102 0.042(6) 0.036(6) 0.053(7) 0.003(5) 0.013(5) -0.002(5)
C103 0.040(6) 0.044(6) 0.041(6) -0.004(5) 0.009(5) 0.001(5)
C104 0.035(5) 0.040(6) 0.043(6) -0.005(5) 0.003(5) -0.004(5)
C105 0.036(5) 0.045(6) 0.036(6) 0.000(5) 0.000(5) 0.006(5)
C106 0.036(5) 0.041(6) 0.030(5) -0.003(4) 0.000(4) 0.000(5)
C107 0.042(6) 0.043(6) 0.050(6) -0.006(5) 0.010(5) -0.003(5)
C108 0.032(5) 0.046(6) 0.039(6) -0.001(5) -0.006(5) 0.006(5)
C109 0.040(6) 0.040(6) 0.032(5) 0.000(5) 0.003(4) 0.002(5)
C110 0.037(6) 0.045(6) 0.042(6) 0.006(5) 0.005(4) 0.000(5)
C111 0.055(6) 0.047(6) 0.026(5) 0.006(5) 0.006(5) 0.008(5)
C112 0.043(7) 0.049(7) 0.049(7) 0.005(5) -0.006(5) 0.003(5)
C113 0.060(7) 0.062(7) 0.036(6) 0.000(6) -0.013(6) 0.016(6)
C114 0.039(7) 0.102(10) 0.088(9) 0.021(9) 0.005(6) -0.006(8)
C115 0.053(7) 0.090(10) 0.046(7) 0.025(7) -0.003(6) 0.010(7)
C116 0.068(8) 0.065(8) 0.045(6) 0.018(6) 0.008(6) -0.014(7)
C117 0.059(7) 0.047(7) 0.053(7) 0.005(6) 0.006(6) 0.003(6)
C118 0.040(7) 0.088(10) 0.086(9) 0.023(8) -0.016(7) -0.016(7)
C119 0.047(6) 0.049(7) 0.036(6) 0.010(5) 0.006(5) -0.001(5)
C120 0.044(6) 0.049(7) 0.057(7) 0.000(6) 0.011(5) -0.002(5)
C121 0.045(6) 0.048(7) 0.049(6) 0.007(5) 0.007(5) -0.002(5)
C122 0.066(7) 0.052(7) 0.038(6) 0.005(6) 0.002(5) -0.014(6)
C123 0.047(6) 0.063(7) 0.033(6) 0.004(6) 0.012(5) -0.008(6)
C124 0.090(9) 0.063(8) 0.051(7) -0.002(6) 0.038(7) -0.001(7)
C125 0.107(11) 0.055(8) 0.055(8) 0.008(6) 0.002(7) -0.018(8)
C126 0.040(6) 0.057(7) 0.036(6) 0.001(5) 0.000(5) -0.001(5)
C127 0.056(7) 0.057(7) 0.043(6) 0.013(5) -0.009(5) 0.005(6)
C128 0.051(7) 0.049(7) 0.045(6) 0.003(5) -0.010(5) 0.006(5)
C129 0.046(6) 0.056(7) 0.040(6) 0.006(5) -0.007(5) 0.004(5)
C130 0.051(6) 0.053(7) 0.034(6) 0.001(5) 0.003(5) 0.002(5)
C131 0.042(6) 0.059(7) 0.045(6) 0.003(5) -0.005(5) -0.005(6)
C32A 0.049(6) 0.061(7) 0.043(6) 0.004(6) -0.007(5) 0.006(6)
C33A 0.060(7) 0.063(8) 0.050(7) 0.007(6) -0.018(6) 0.006(6)
C134 0.050(7) 0.069(8) 0.045(6) 0.002(6) 0.011(5) -0.014(6)
C135 0.050(7) 0.072(8) 0.044(6) 0.009(6) 0.007(5) -0.008(6)
C136 0.053(7) 0.067(8) 0.058(7) 0.005(6) -0.009(6) -0.005(6)
C137 0.054(7) 0.102(11) 0.058(8) -0.018(8) 0.011(6) -0.004(7)
C138 0.161(17) 0.123(15) 0.082(11) -0.011(11) 0.065(12) 0.027(14)
C139 0.20(3) 0.20(3) 0.093(14) 0.010(15) 0.013(15) 0.11(2)
C140 0.093(18) 0.28(4) 0.35(5) -0.10(4) 0.06(2) 0.00(2)
C141 0.112(17) 0.15(2) 0.23(3) -0.09(2) -0.015(18) 0.023(16)

loop_
_atom_type_symbol
_atom_type_description
_atom_type_scat_dispersion_real
_atom_type_scat_dispersion_imag
_atom_type_scat_source
C C 0.0033 0.0016 'International Tables Vol C Tables 4.2.6.8 and 6.1.1.4'
H H 0.0000 0.0000 'International Tables Vol C Tables 4.2.6.8 and 6.1.1.4'
Fe Fe 0.3463 0.8444 'International Tables Vol C Tables 4.2.6.8 and 6.1.1.4'
N N 0.0061 0.0033 'International Tables Vol C Tables 4.2.6.8 and 6.1.1.4'
O O 0.0106 0.0060 'International Tables Vol C Tables 4.2.6.8 and 6.1.1.4'

loop_
_geom_angle_atom_site_label_1
_geom_angle_atom_site_label_2
_geom_angle_atom_site_label_3
_geom_angle
O101 Fe1 O102 99.7(3)
O101 Fe1 N101 85.9(3)
O102 Fe1 N101 152.7(3)
O101 Fe1 N102 158.4(3)
O102 Fe1 N102 86.0(3)
N101 Fe1 N102 80.0(3)
O101 Fe1 N103 93.6(3)
O102 Fe1 N103 97.2(3)
N101 Fe1 N103 109.2(3)
N102 Fe1 N103 106.4(3)
C101 O101 Fe1 135.3(7)
C112 O102 Fe1 133.9(7)
C113 O103 C114 115.7(9)
C117 O104 C118 114.2(9)
C106 O105 C126 117.5(8)
C107 O106 C134 116.7(8)
C103 N101 C104 120.8(8)
C103 N101 Fe1 126.1(7)
C104 N101 Fe1 113.0(6)
C110 N102 C109 120.0(8)
C110 N102 Fe1 127.4(7)
C109 N102 Fe1 112.1(6)
C119 N103 C123 115.4(9)
C119 N103 Fe1 119.8(7)
C123 N103 Fe1 124.7(7)
C121 N104 C125 121.8(9)
C121 N104 C124 121.3(9)
C125 N104 C124 116.9(10)
O101 C101 C102 121.7(9)
O101 C101 C116 114.3(9)
C102 C101 C116 124.0(10)
C101 C102 C103 123.2(10)
C101 C102 C117 118.6(9)
C103 C102 C117 118.1(10)
N101 C103 C102 127.7(10)
N101 C103 H103 116.1
C102 C103 H103 116.1
C109 C104 N101 116.8(8)
C109 C104 C105 118.7(9)
N101 C104 C105 124.5(9)
C106 C105 C104 120.9(9)
C106 C105 H105 119.5
C104 C105 H105 119.5
O105 C106 C105 125.1(9)
O105 C106 C107 115.2(9)
C105 C106 C107 119.7(9)
O106 C107 C108 124.0(9)
O106 C107 C106 115.4(9)
C108 C107 C106 120.6(10)
C107 C108 C109 119.5(9)
C107 C108 H108 120.3
C109 C108 H108 120.3
C104 C109 C108 120.5(9)
C104 C109 N102 115.6(9)
C108 C109 N102 123.8(8)
N102 C110 C111 126.1(9)
N102 C110 H110 116.9
C111 C110 H110 116.9
C112 C111 C110 122.2(10)
C112 C111 C113 122.0(9)
C110 C111 C113 115.6(9)
O102 C112 C111 124.2(10)
O102 C112 C115 114.7(10)
C111 C112 C115 121.1(10)
O107 C113 O103 120.6(11)
O107 C113 C111 125.8(11)
O103 C113 C111 113.6(9)
O103 C114 H11A 109.5
O103 C114 H11B 109.5
H11A C114 H11B 109.5
O103 C114 H11C 109.5
H11A C114 H11C 109.5
H11B C114 H11C 109.5
C112 C115 H11D 109.5
C112 C115 H11E 109.5
H11D C115 H11E 109.5
C112 C115 H11F 109.5
H11D C115 H11F 109.5
H11E C115 H11F 109.5
C101 C116 H11G 109.5
C101 C116 H11H 109.5
H11G C116 H11H 109.5
C101 C116 H11I 109.5
H11G C116 H11I 109.5
H11H C116 H11I 109.5
O108 C117 O104 120.7(11)
O108 C117 C102 128.3(11)
O104 C117 C102 110.9(10)
O104 C118 H11J 109.5
O104 C118 H11K 109.5
H11J C118 H11K 109.5
O104 C118 H11L 109.5
H11J C118 H11L 109.5
H11K C118 H11L 109.5
N103 C119 C120 125.5(10)
N103 C119 H119 117.2
C120 C119 H119 117.2
C119 C120 C121 119.9(10)
C119 C120 H120 120.1
C121 C120 H120 120.1
N104 C121 C122 124.5(10)
N104 C121 C120 121.5(10)
C122 C121 C120 114.0(10)
C123 C122 C121 120.9(10)
C123 C122 H122 119.6
C121 C122 H122 119.6
N103 C123 C122 124.3(9)
N103 C123 H123 117.9
C122 C123 H123 117.9
N104 C124 H12A 109.5
N104 C124 H12B 109.5
H12A C124 H12B 109.5
N104 C124 H12C 109.5
H12A C124 H12C 109.5
H12B C124 H12C 109.5
N104 C125 H12D 109.5
N104 C125 H12E 109.5
H12D C125 H12E 109.5
N104 C125 H12F 109.5
H12D C125 H12F 109.5
H12E C125 H12F 109.5
O105 C126 C127 106.0(8)
O105 C126 H12G 110.5
C127 C126 H12G 110.5
O105 C126 H12H 110.5
C127 C126 H12H 110.5
H12G C126 H12H 108.7
C126 C127 C128 111.9(9)
C126 C127 H12I 109.2
C128 C127 H12I 109.2
C126 C127 H12J 109.2
C128 C127 H12J 109.2
H12I C127 H12J 107.9
C129 C128 C127 110.9(9)
C129 C128 H12K 109.5
C127 C128 H12K 109.5
C129 C128 H12L 109.5
C127 C128 H12L 109.5
H12K C128 H12L 108.0
C128 C129 C130 114.2(9)
C128 C129 H12M 108.7
C130 C129 H12M 108.7
C128 C129 H12N 108.7
C130 C129 H12N 108.7
H12M C129 H12N 107.6
C131 C130 C129 113.9(9)
C131 C130 H13A 108.8
C129 C130 H13A 108.8
C131 C130 H13B 108.8
C129 C130 H13B 108.8
H13A C130 H13B 107.7
C130 C131 C32A 113.7(9)
C130 C131 H13C 108.8
C32A C131 H13C 108.8
C130 C131 H13D 108.8
C32A C131 H13D 108.8
H13C C131 H13D 107.7
C33A C32A C131 113.3(10)
C33A C32A H32A 108.9
C131 C32A H32A 108.9
C33A C32A H32B 108.9
C131 C32A H32B 108.9
H32A C32A H32B 107.7
C32A C33A H33A 109.5
C32A C33A H33B 109.5
H33A C33A H33B 109.5
C32A C33A H33C 109.5
H33A C33A H33C 109.5
H33B C33A H33C 109.5
O106 C134 C135 108.5(9)
O106 C134 H13J 110.0
C135 C134 H13J 110.0
O106 C134 H13K 110.0
C135 C134 H13K 110.0
H13J C134 H13K 108.4
C136 C135 C134 113.4(10)
C136 C135 H13L 108.9
C134 C135 H13L 108.9
C136 C135 H13M 108.9
C134 C135 H13M 108.9
H13L C135 H13M 107.7
C135 C136 C137 112.0(11)
C135 C136 H13N 109.2
C137 C136 H13N 109.2
C135 C136 H13O 109.2
C137 C136 H13O 109.2
H13N C136 H13O 107.9
C138 C137 C136 113.3(13)
C138 C137 H13P 108.9
C136 C137 H13P 108.9
C138 C137 H13Q 108.9
C136 C137 H13Q 108.9
H13P C137 H13Q 107.7
C137 C138 C139 112.8(16)
C137 C138 H13R 109.0
C139 C138 H13R 109.0
C137 C138 H13S 109.0
C139 C138 H13S 109.0
H13R C138 H13S 107.8
C140 C139 C138 116(2)
C140 C139 H13T 108.4
C138 C139 H13T 108.4
C140 C139 H13U 108.4
C138 C139 H13U 108.4
H13T C139 H13U 107.4
C141 C140 C139 124(3)
C141 C140 H14A 106.3
C139 C140 H14A 106.3
C141 C140 H14B 106.3
C139 C140 H14B 106.3
H14A C140 H14B 106.4
C140 C141 H1 109.5
C140 C141 H2 109.5
H1 C141 H2 109.5
C140 C141 H14C 109.5
H1 C141 H14C 109.5
H2 C141 H14C 109.5

loop_
_geom_bond_atom_site_label_1
_geom_bond_atom_site_label_2
_geom_bond_distance
Fe1 O101 1.987(7)
Fe1 O102 1.992(7)
Fe1 N101 2.069(8)
Fe1 N102 2.070(8)
Fe1 N103 2.128(9)
O101 C101 1.284(12)
O102 C112 1.264(12)
O103 C113 1.331(14)
O103 C114 1.434(13)
O104 C117 1.370(13)
O104 C118 1.461(12)
O105 C106 1.366(11)
O105 C126 1.424(11)
O106 C107 1.379(12)
O106 C134 1.427(12)
O107 C113 1.214(12)
O108 C117 1.202(13)
N101 C103 1.308(12)
N101 C104 1.408(13)
N102 C110 1.298(12)
N102 C109 1.442(12)
N103 C119 1.330(13)
N103 C123 1.348(14)
N104 C121 1.338(14)
N104 C125 1.440(15)
N104 C124 1.451(13)
C101 C102 1.401(15)
C101 C116 1.518(14)
C102 C103 1.417(14)
C102 C117 1.487(16)
C103 H103 0.9500
C104 C109 1.402(13)
C104 C105 1.408(13)
C105 C106 1.379(13)
C105 H105 0.9500
C106 C107 1.405(14)
C107 C108 1.382(14)
C108 C109 1.407(14)
C108 H108 0.9500
C110 C111 1.444(13)
C110 H110 0.9500
C111 C112 1.395(14)
C111 C113 1.463(15)
C112 C115 1.511(14)
C114 H11A 0.9800
C114 H11B 0.9800
C114 H11C 0.9800
C115 H11D 0.9800
C115 H11E 0.9800
C115 H11F 0.9800
C116 H11G 0.9800
C116 H11H 0.9800
C116 H11I 0.9800
C118 H11J 0.9800
C118 H11K 0.9800
C118 H11L 0.9800
C119 C120 1.365(15)
C119 H119 0.9500
C120 C121 1.431(15)
C120 H120 0.9500
C121 C122 1.415(14)
C122 C123 1.369(15)
C122 H122 0.9500
C123 H123 0.9500
C124 H12A 0.9800
C124 H12B 0.9800
C124 H12C 0.9800
C125 H12D 0.9800
C125 H12E 0.9800
C125 H12F 0.9800
C126 C127 1.526(13)
C126 H12G 0.9900
C126 H12H 0.9900
C127 C128 1.537(15)
C127 H12I 0.9900
C127 H12J 0.9900
C128 C129 1.528(13)
C128 H12K 0.9900
C128 H12L 0.9900
C129 C130 1.530(14)
C129 H12M 0.9900
C129 H12N 0.9900
C130 C131 1.512(14)
C130 H13A 0.9900
C130 H13B 0.9900
C131 C32A 1.522(14)
C131 H13C 0.9900
C131 H13D 0.9900
C32A C33A 1.520(14)
C32A H32A 0.9900
C32A H32B 0.9900
C33A H33A 0.9800
C33A H33B 0.9800
C33A H33C 0.9800
C134 C135 1.522(14)
C134 H13J 0.9900
C134 H13K 0.9900
C135 C136 1.501(17)
C135 H13L 0.9900
C135 H13M 0.9900
C136 C137 1.522(16)
C136 H13N 0.9900
C136 H13O 0.9900
C137 C138 1.52(2)
C137 H13P 0.9900
C137 H13Q 0.9900
C138 C139 1.53(2)
C138 H13R 0.9900
C138 H13S 0.9900
C139 C140 1.41(3)
C139 H13T 0.9900
C139 H13U 0.9900
C140 C141 1.26(3)
C140 H14A 0.9900
C140 H14B 0.9900
C141 H1 0.9800
C141 H2 0.9800
C141 H14C 0.9800
